data_2231547
loop_
_publ_author_name
'Ha, Kwang'

_publ_section_title
;
 Dibromido(2,3-di-2-pyridylpyrazine-\k^2^<i>N</i>^1^,<i>N</i>^2^)platinum(II)
;
_journal_coeditor_code HY2455
_journal_issue 9
_journal_name_full 'Acta Crystallographica Section E'
_journal_page_first m1230
_journal_paper_doi 10.1107/S1600536811031643
_journal_volume 67
_journal_year 2011
_chemical_formula_iupac '[Pt Br2 (C14 H10 N4)]'
_chemical_formula_moiety 'C14 H10 Br2 N4 Pt'
_chemical_formula_sum 'C14 H10 Br2 N4 Pt'
_chemical_formula_weight 589.14
_chemical_name_systematic
;
Dibromido(2,3-di-2-pyridylpyrazine-\k^2^<i>N</i>^1^,<i>N</i>^2^)platinum(II)
;
_space_group_IT_number 14
_symmetry_cell_setting monoclinic
_symmetry_space_group_name_Hall '-P 2yn'
_symmetry_space_group_name_H-M 'P 1 21/n 1'
_atom_sites_solution_hydrogens geom
_atom_sites_solution_primary direct
_atom_sites_solution_secondary difmap
_cell_angle_alpha 90.00
_cell_angle_beta 94.104(3)
_cell_angle_gamma 90.00
_cell_formula_units_Z 4
_cell_length_a 8.9084(11)
_cell_length_b 9.9817(12)
_cell_length_c 16.727(2)
_cell_measurement_reflns_used 3431
_cell_measurement_temperature 200(2)
_cell_measurement_theta_max 27.94
_cell_measurement_theta_min 2.38
_cell_volume 1483.6(3)
_computing_cell_refinement 'SAINT (Bruker, 2007)'
_computing_data_collection 'SMART (Bruker, 2007)'
_computing_data_reduction 'SAINT (Bruker, 2007)'
_computing_molecular_graphics 'ORTEP-3 (Farrugia, 1997) and PLATON (Spek, 2009)'
_computing_publication_material 'SHELXL97 (Sheldrick, 2008)'
_computing_structure_refinement 'SHELXL97 (Sheldrick, 2008)'
_computing_structure_solution 'SHELXS97 (Sheldrick, 2008)'
_diffrn_ambient_temperature 200(2)
_diffrn_measured_fraction_theta_full 0.987
_diffrn_measured_fraction_theta_max 0.987
_diffrn_measurement_device_type 'Bruker SMART 1000 CCD'
_diffrn_measurement_method '\f and \w'
_diffrn_radiation_monochromator graphite
_diffrn_radiation_source 'fine-focus sealed tube'
_diffrn_radiation_type MoK\a
_diffrn_radiation_wavelength 0.71073
_diffrn_reflns_av_R_equivalents 0.0596
_diffrn_reflns_av_sigmaI/netI 0.0783
_diffrn_reflns_limit_h_max 11
_diffrn_reflns_limit_h_min -11
_diffrn_reflns_limit_k_max 13
_diffrn_reflns_limit_k_min -8
_diffrn_reflns_limit_l_max 21
_diffrn_reflns_limit_l_min -22
_diffrn_reflns_number 10590
_diffrn_reflns_theta_full 28.32
_diffrn_reflns_theta_max 28.32
_diffrn_reflns_theta_min 2.38
_exptl_absorpt_coefficient_mu 14.841
_exptl_absorpt_correction_T_max 1.000
_exptl_absorpt_correction_T_min 0.590
_exptl_absorpt_correction_type multi-scan
_exptl_absorpt_process_details '(SADABS; Bruker, 2001)'
_exptl_crystal_colour orange
_exptl_crystal_density_diffrn 2.638
_exptl_crystal_density_method 'not measured'
_exptl_crystal_description needle
_exptl_crystal_F_000 1080
_exptl_crystal_size_max 0.17
_exptl_crystal_size_mid 0.10
_exptl_crystal_size_min 0.04
_refine_diff_density_max 3.121
_refine_diff_density_min -1.538
_refine_ls_extinction_method none
_refine_ls_goodness_of_fit_ref 1.014
_refine_ls_hydrogen_treatment constr
_refine_ls_matrix_type full
_refine_ls_number_parameters 190
_refine_ls_number_reflns 3642
_refine_ls_number_restraints 0
_refine_ls_restrained_S_all 1.014
_refine_ls_R_factor_all 0.0849
_refine_ls_R_factor_gt 0.0402
_refine_ls_shift/su_max 0.001
_refine_ls_shift/su_mean 0.000
_refine_ls_structure_factor_coef Fsqd
_refine_ls_weighting_details 'calc w=1/[\s^2^(Fo^2^)+(0.0359P)^2^] where P=(Fo^2^+2Fc^2^)/3'
_refine_ls_weighting_scheme calc
_refine_ls_wR_factor_gt 0.0750
_refine_ls_wR_factor_ref 0.0985
_reflns_number_gt 2415
_reflns_number_total 3642
_reflns_threshold_expression I>2\s(I)
_cod_data_source_file hy2455.cif
_cod_data_source_block I
_cod_original_sg_symbol_H-M 'P 21/n'
_cod_database_code 2231547
_cod_database_fobs_code 2231547

loop_
_symmetry_equiv_pos_as_xyz
'x, y, z'
'-x+1/2, y+1/2, -z+1/2'
'-x, -y, -z'
'x-1/2, -y-1/2, z-1/2'

loop_
_atom_site_type_symbol
_atom_site_label
_atom_site_fract_x
_atom_site_fract_y
_atom_site_fract_z
_atom_site_U_iso_or_equiv
_atom_site_adp_type
_atom_site_calc_flag
_atom_site_refinement_flags
_atom_site_occupancy
_atom_site_symmetry_multiplicity
Pt Pt1 0.63258(4) 0.64063(4) 0.11956(2) 0.02665(12) Uani d . 1 1
Br Br1 0.54983(11) 0.86499(10) 0.08593(7) 0.0451(3) Uani d . 1 1
Br Br2 0.88077(10) 0.72974(11) 0.15395(6) 0.0399(3) Uani d . 1 1
N N1 0.4307(7) 0.5552(7) 0.0900(4) 0.0237(16) Uani d . 1 1
N N2 0.1622(8) 0.4208(8) 0.0613(4) 0.0310(18) Uani d . 1 1
N N3 0.6852(7) 0.4458(7) 0.1435(4) 0.0248(16) Uani d . 1 1
N N4 0.2993(8) 0.1889(8) 0.1962(4) 0.0299(17) Uani d . 1 1
C C1 0.4250(9) 0.4200(9) 0.1031(4) 0.0235(19) Uani d . 1 1
C C2 0.2830(9) 0.3560(9) 0.0921(5) 0.0256(19) Uani d . 1 1
C C3 0.1765(9) 0.5492(10) 0.0439(5) 0.031(2) Uani d . 1 1
H H3 0.0934 0.5948 0.0176 0.038 Uiso calc R 1 1
C C4 0.3059(9) 0.6182(10) 0.0624(5) 0.032(2) Uani d . 1 1
H H4 0.3073 0.7127 0.0555 0.038 Uiso calc R 1 1
C C5 0.5715(10) 0.3561(9) 0.1244(5) 0.028(2) Uani d . 1 1
C C6 0.6014(9) 0.2217(10) 0.1232(5) 0.033(2) Uani d . 1 1
H H6 0.5237 0.1600 0.1073 0.039 Uiso calc R 1 1
C C7 0.7453(11) 0.1756(10) 0.1454(5) 0.039(2) Uani d . 1 1
H H7 0.7677 0.0827 0.1439 0.047 Uiso calc R 1 1
C C8 0.8532(11) 0.2654(10) 0.1693(6) 0.040(2) Uani d . 1 1
H H8 0.9505 0.2352 0.1881 0.049 Uiso calc R 1 1
C C9 0.8223(10) 0.4001(10) 0.1664(6) 0.036(2) Uani d . 1 1
H H9 0.9004 0.4622 0.1810 0.044 Uiso calc R 1 1
C C10 0.2543(8) 0.2169(9) 0.1196(5) 0.0259(19) Uani d . 1 1
C C11 0.1743(10) 0.1274(9) 0.0696(5) 0.033(2) Uani d . 1 1
H H11 0.1431 0.1509 0.0159 0.040 Uiso calc R 1 1
C C12 0.1409(11) 0.0019(11) 0.1004(6) 0.043(3) Uani d . 1 1
H H12 0.0878 -0.0631 0.0680 0.052 Uiso calc R 1 1
C C13 0.1867(10) -0.0253(10) 0.1786(6) 0.040(2) Uani d . 1 1
H H13 0.1644 -0.1094 0.2016 0.048 Uiso calc R 1 1
C C14 0.2650(9) 0.0699(10) 0.2235(5) 0.032(2) Uani d . 1 1
H H14 0.2964 0.0487 0.2775 0.039 Uiso calc R 1 1

loop_
_atom_site_aniso_label
_atom_site_aniso_U_11
_atom_site_aniso_U_22
_atom_site_aniso_U_33
_atom_site_aniso_U_12
_atom_site_aniso_U_13
_atom_site_aniso_U_23
Pt1 0.02580(19) 0.0228(2) 0.03144(19) -0.00629(16) 0.00245(13) -0.00065(17)
Br1 0.0445(6) 0.0213(5) 0.0690(7) -0.0049(5) 0.0003(5) 0.0012(5)
Br2 0.0336(5) 0.0397(6) 0.0459(5) -0.0179(5) -0.0002(4) 0.0005(5)
N1 0.024(4) 0.018(4) 0.029(4) -0.007(3) -0.004(3) 0.001(3)
N2 0.024(4) 0.036(5) 0.034(4) -0.009(4) 0.005(3) -0.004(4)
N3 0.019(3) 0.029(4) 0.026(3) -0.008(3) -0.003(3) -0.002(3)
N4 0.027(4) 0.032(5) 0.032(4) -0.009(3) 0.003(3) 0.000(4)
C1 0.029(5) 0.025(5) 0.017(4) -0.004(4) 0.005(3) 0.001(4)
C2 0.016(4) 0.028(5) 0.033(4) -0.003(4) 0.001(3) -0.004(4)
C3 0.022(4) 0.040(6) 0.033(5) 0.001(4) 0.005(4) 0.002(5)
C4 0.030(5) 0.031(6) 0.034(5) -0.001(4) 0.001(4) 0.009(4)
C5 0.031(5) 0.026(5) 0.026(4) -0.004(4) -0.001(3) -0.001(4)
C6 0.023(5) 0.032(6) 0.043(5) 0.005(4) 0.000(4) 0.003(5)
C7 0.045(6) 0.026(6) 0.047(6) -0.001(5) 0.011(5) 0.001(5)
C8 0.038(5) 0.036(6) 0.047(6) 0.006(5) 0.001(4) 0.016(5)
C9 0.026(5) 0.036(6) 0.047(5) -0.009(4) 0.001(4) -0.005(5)
C10 0.014(4) 0.030(5) 0.034(5) -0.002(4) 0.002(3) 0.000(4)
C11 0.039(5) 0.022(5) 0.038(5) -0.007(4) -0.005(4) 0.007(5)
C12 0.044(6) 0.033(6) 0.050(6) -0.004(5) -0.008(5) 0.003(5)
C13 0.033(5) 0.034(6) 0.054(6) -0.003(5) 0.004(5) 0.011(5)
C14 0.024(5) 0.038(6) 0.033(5) -0.006(4) -0.003(4) 0.010(5)

loop_
_atom_type_symbol
_atom_type_description
_atom_type_scat_dispersion_real
_atom_type_scat_dispersion_imag
_atom_type_scat_source
C C 0.0033 0.0016 'International Tables Vol C Tables 4.2.6.8 and 6.1.1.4'
H H 0.0000 0.0000 'International Tables Vol C Tables 4.2.6.8 and 6.1.1.4'
Br Br -0.2901 2.4595 'International Tables Vol C Tables 4.2.6.8 and 6.1.1.4'
N N 0.0061 0.0033 'International Tables Vol C Tables 4.2.6.8 and 6.1.1.4'
Pt Pt -1.7033 8.3905 'International Tables Vol C Tables 4.2.6.8 and 6.1.1.4'

loop_
_geom_angle_atom_site_label_1
_geom_angle_atom_site_label_2
_geom_angle_atom_site_label_3
_geom_angle
N1 Pt1 N3 80.4(3)
N1 Pt1 Br1 94.7(2)
N3 Pt1 Br1 175.09(18)
N1 Pt1 Br2 176.6(2)
N3 Pt1 Br2 96.39(18)
Br1 Pt1 Br2 88.44(4)
C4 N1 C1 118.8(7)
C4 N1 Pt1 126.3(6)
C1 N1 Pt1 114.8(5)
C3 N2 C2 118.0(7)
C9 N3 C5 119.3(8)
C9 N3 Pt1 125.2(6)
C5 N3 Pt1 115.0(6)
C14 N4 C10 117.2(8)
N1 C1 C2 117.8(8)
N1 C1 C5 115.0(7)
C2 C1 C5 127.1(8)
N2 C2 C1 121.5(8)
N2 C2 C10 114.9(7)
C1 C2 C10 123.4(7)
N2 C3 C4 122.3(8)
N2 C3 H3 118.9
C4 C3 H3 118.9
N1 C4 C3 120.9(9)
N1 C4 H4 119.6
C3 C4 H4 119.6
C6 C5 N3 120.2(8)
C6 C5 C1 126.2(8)
N3 C5 C1 113.6(8)
C5 C6 C7 119.9(9)
C5 C6 H6 120.1
C7 C6 H6 120.1
C8 C7 C6 118.9(9)
C8 C7 H7 120.6
C6 C7 H7 120.6
C7 C8 C9 120.1(9)
C7 C8 H8 119.9
C9 C8 H8 119.9
N3 C9 C8 121.5(9)
N3 C9 H9 119.3
C8 C9 H9 119.3
N4 C10 C11 123.2(8)
N4 C10 C2 116.2(8)
C11 C10 C2 120.4(8)
C10 C11 C12 118.0(8)
C10 C11 H11 121.0
C12 C11 H11 121.0
C13 C12 C11 118.3(9)
C13 C12 H12 120.8
C11 C12 H12 120.8
C12 C13 C14 119.4(9)
C12 C13 H13 120.3
C14 C13 H13 120.3
N4 C14 C13 123.9(8)
N4 C14 H14 118.1
C13 C14 H14 118.1

loop_
_geom_bond_atom_site_label_1
_geom_bond_atom_site_label_2
_geom_bond_distance
_geom_bond_publ_flag
Pt1 N1 2.020(6) y
Pt1 N3 2.033(8) y
Pt1 Br1 2.4116(11) y
Pt1 Br2 2.4142(10) y
N1 C4 1.330(10) ?
N1 C1 1.369(11) ?
N2 C3 1.323(11) ?
N2 C2 1.327(10) ?
N3 C9 1.334(11) ?
N3 C5 1.372(11) ?
N4 C14 1.317(11) ?
N4 C10 1.344(10) ?
C1 C2 1.417(11) ?
C1 C5 1.474(12) ?
C2 C10 1.491(12) ?
C3 C4 1.360(12) ?
C3 H3 0.9500 ?
C4 H4 0.9500 ?
C5 C6 1.368(12) ?
C6 C7 1.387(12) ?
C6 H6 0.9500 ?
C7 C8 1.353(13) ?
C7 H7 0.9500 ?
C8 C9 1.373(13) ?
C8 H8 0.9500 ?
C9 H9 0.9500 ?
C10 C11 1.386(12) ?
C11 C12 1.396(13) ?
C11 H11 0.9500 ?
C12 C13 1.369(13) ?
C12 H12 0.9500 ?
C13 C14 1.370(13) ?
C13 H13 0.9500 ?
C14 H14 0.9500 ?

loop_
_geom_hbond_atom_site_label_D
_geom_hbond_atom_site_label_H
_geom_hbond_atom_site_label_A
_geom_hbond_site_symmetry_A
_geom_hbond_distance_DH
_geom_hbond_distance_HA
_geom_hbond_distance_DA
_geom_hbond_angle_DHA
C3 H3 N2 3_565 0.95 2.55 3.396(11) 147.9
C4 H4 Br1 . 0.95 2.66 3.289(9) 124.1
C6 H6 N4 . 0.95 2.59 3.051(11) 110.0
C9 H9 Br2 . 0.95 2.71 3.340(10) 124.2

loop_
_geom_torsion_atom_site_label_1
_geom_torsion_atom_site_label_2
_geom_torsion_atom_site_label_3
_geom_torsion_atom_site_label_4
_geom_torsion
N3 Pt1 N1 C4 -179.5(7)
Br1 Pt1 N1 C4 -0.3(7)
N3 Pt1 N1 C1 2.9(5)
Br1 Pt1 N1 C1 -177.8(5)
N1 Pt1 N3 C9 175.8(7)
Br2 Pt1 N3 C9 -3.0(7)
N1 Pt1 N3 C5 4.1(6)
Br2 Pt1 N3 C5 -174.7(5)
C4 N1 C1 C2 -4.7(11)
Pt1 N1 C1 C2 173.1(5)
C4 N1 C1 C5 173.1(7)
Pt1 N1 C1 C5 -9.1(9)
C3 N2 C2 C1 -2.7(12)
C3 N2 C2 C10 172.7(7)
N1 C1 C2 N2 7.8(12)
C5 C1 C2 N2 -169.7(7)
N1 C1 C2 C10 -167.3(7)
C5 C1 C2 C10 15.2(13)
C2 N2 C3 C4 -5.4(13)
C1 N1 C4 C3 -3.0(12)
Pt1 N1 C4 C3 179.5(6)
N2 C3 C4 N1 8.5(13)
C9 N3 C5 C6 -4.7(12)
Pt1 N3 C5 C6 167.5(6)
C9 N3 C5 C1 177.9(7)
Pt1 N3 C5 C1 -9.9(9)
N1 C1 C5 C6 -164.7(8)
C2 C1 C5 C6 12.9(14)
N1 C1 C5 N3 12.5(10)
C2 C1 C5 N3 -169.9(7)
N3 C5 C6 C7 3.3(13)
C1 C5 C6 C7 -179.6(8)
C5 C6 C7 C8 1.2(13)
C6 C7 C8 C9 -4.2(14)
C5 N3 C9 C8 1.6(13)
Pt1 N3 C9 C8 -169.7(7)
C7 C8 C9 N3 2.9(14)
C14 N4 C10 C11 0.3(12)
C14 N4 C10 C2 175.0(7)
N2 C2 C10 N4 -124.7(8)
C1 C2 C10 N4 50.6(11)
N2 C2 C10 C11 50.1(11)
C1 C2 C10 C11 -134.5(9)
N4 C10 C11 C12 -0.8(13)
C2 C10 C11 C12 -175.3(8)
C10 C11 C12 C13 1.1(14)
C11 C12 C13 C14 -0.9(14)
C10 N4 C14 C13 -0.2(13)
C12 C13 C14 N4 0.5(15)

loop_
_cod_related_entry_id
_cod_related_entry_database
_cod_related_entry_code
1 ChemSpider 30656944
